data_7220043
loop_
_publ_author_name
'Yang, Fan'
'Sun, Jing'
'Gao, Hong'
'Yan, Chao Guo'

_publ_section_title
;
 Unprecedented formation of spiro[indoline-3,7'-pyrrolo[1,2-a]azepine] via
 multicomponent reaction of L-proline, isatin and But-2-ynedioate
;
_journal_name_full 'RSC Adv.'
_journal_paper_doi 10.1039/C5RA04102C
_journal_year 2015
_chemical_absolute_configuration ad
_chemical_formula_moiety 'C25 H23 Cl N2 O6'
_chemical_formula_sum 'C25 H23 Cl N2 O6'
_chemical_formula_weight 482.90
_chemical_name_systematic
; 
 ? 
;
_space_group_IT_number 19
_symmetry_cell_setting orthorhombic
_symmetry_space_group_name_Hall 'P 2ac 2ab'
_symmetry_space_group_name_H-M 'P 21 21 21'
_atom_sites_solution_hydrogens geom
_atom_sites_solution_primary direct
_atom_sites_solution_secondary difmap
_audit_creation_method SHELXL-97
_audit_update_record
;
2015-01-14 deposited with the CCDC.
2015-03-31 downloaded from the CCDC.
;
_cell_angle_alpha 90.00
_cell_angle_beta 90.00
_cell_angle_gamma 90.00
_cell_formula_units_Z 8
_cell_length_a 11.947(2)
_cell_length_b 15.249(3)
_cell_length_c 25.716(4)
_cell_measurement_reflns_used 9205
_cell_measurement_temperature 296(2)
_cell_measurement_theta_max 23.89
_cell_measurement_theta_min 2.17
_cell_volume 4684.9(14)
_computing_cell_refinement 'Bruker SMART'
_computing_data_collection 'Bruker SMART'
_computing_data_reduction 'Bruker SAINT'
_computing_molecular_graphics 'Bruker SHELXTL'
_computing_publication_material 'Bruker SHELXTL'
_computing_structure_refinement 'SHELXL-97 (Sheldrick, 2008)'
_computing_structure_solution 'SHELXS-97 (Sheldrick, 2008)'
_diffrn_ambient_temperature 296(2)
_diffrn_measured_fraction_theta_full 0.997
_diffrn_measured_fraction_theta_max 0.997
_diffrn_measurement_device_type 'CCD area detector'
_diffrn_measurement_method 'phi and omega scans'
_diffrn_radiation_monochromator graphite
_diffrn_radiation_source 'fine-focus sealed tube'
_diffrn_radiation_type MoK\a
_diffrn_radiation_wavelength 0.71073
_diffrn_reflns_av_R_equivalents 0.0463
_diffrn_reflns_av_sigmaI/netI 0.0368
_diffrn_reflns_limit_h_max 15
_diffrn_reflns_limit_h_min -15
_diffrn_reflns_limit_k_max 19
_diffrn_reflns_limit_k_min -19
_diffrn_reflns_limit_l_max 33
_diffrn_reflns_limit_l_min -33
_diffrn_reflns_number 71450
_diffrn_reflns_theta_full 27.54
_diffrn_reflns_theta_max 27.54
_diffrn_reflns_theta_min 1.55
_exptl_absorpt_coefficient_mu 0.207
_exptl_absorpt_correction_T_max 0.956
_exptl_absorpt_correction_T_min 0.929
_exptl_absorpt_correction_type multi-scan
_exptl_absorpt_process_details sadabs
_exptl_crystal_colour 'light yellow'
_exptl_crystal_density_diffrn 1.369
_exptl_crystal_density_method 'not measured'
_exptl_crystal_description block
_exptl_crystal_F_000 2016
_exptl_crystal_size_max 0.36
_exptl_crystal_size_mid 0.28
_exptl_crystal_size_min 0.22
_refine_diff_density_max 0.228
_refine_diff_density_min -0.214
_refine_diff_density_rms 0.051
_refine_ls_abs_structure_details 'Flack H D (1983), Acta Cryst. A39, 876-881'
_refine_ls_abs_structure_Flack -0.02(5)
_refine_ls_extinction_method none
_refine_ls_goodness_of_fit_ref 1.052
_refine_ls_hydrogen_treatment mixed
_refine_ls_matrix_type full
_refine_ls_number_parameters 636
_refine_ls_number_reflns 10765
_refine_ls_number_restraints 0
_refine_ls_restrained_S_all 1.052
_refine_ls_R_factor_all 0.0755
_refine_ls_R_factor_gt 0.0474
_refine_ls_shift/su_max 0.000
_refine_ls_shift/su_mean 0.000
_refine_ls_structure_factor_coef Fsqd
_refine_ls_weighting_details 'calc w=1/[\s^2^(Fo^2^)+(0.0595P)^2^+0.3752P] where P=(Fo^2^+2Fc^2^)/3'
_refine_ls_weighting_scheme calc
_refine_ls_wR_factor_gt 0.1002
_refine_ls_wR_factor_ref 0.1112
_reflns_number_gt 8039
_reflns_number_total 10765
_reflns_threshold_expression >2sigma(I)
_cod_data_source_file c5ra04102c2.cif
_cod_data_source_block 1k
_cod_depositor_comments
;
The following automatic conversions were performed:

'_symmetry_cell_setting' value 'Orthorhombic' changed to
'orthorhombic' according to
/usr/data/users/saulius/crontab/automatic-downloads/rss-feeds/RSC/lib/dictionaries/cif_core.dic
dictionary named 'cif_core.dic' version 2.4.2 from 2011-04-26.

Automatic conversion script
Id: cif_fix_values 3143 2015-03-26 13:38:13Z robertas 
;
_cod_original_cell_volume 4685.1(14)
_cod_database_code 7220043

loop_
_symmetry_equiv_pos_as_xyz
'x, y, z'
'-x+1/2, -y, z+1/2'
'-x, y+1/2, -z+1/2'
'x+1/2, -y+1/2, -z'

loop_
_atom_site_label
_atom_site_type_symbol
_atom_site_fract_x
_atom_site_fract_y
_atom_site_fract_z
_atom_site_U_iso_or_equiv
_atom_site_adp_type
_atom_site_occupancy
_atom_site_symmetry_multiplicity
_atom_site_calc_flag
_atom_site_refinement_flags
_atom_site_disorder_assembly
_atom_site_disorder_group
C1 C 0.4188(3) 0.73374(17) 0.36801(10) 0.0677(8) Uani 1 1 d . . .
H1 H 0.4553 0.7816 0.3534 0.081 Uiso 1 1 calc R . .
C2 C 0.3824(4) 0.7376(3) 0.41931(12) 0.0964(13) Uani 1 1 d . . .
H2 H 0.3948 0.7881 0.4387 0.116 Uiso 1 1 calc R . .
C3 C 0.3298(4) 0.6695(4) 0.44111(13) 0.1053(15) Uani 1 1 d . . .
H3 H 0.3062 0.6725 0.4755 0.126 Uiso 1 1 calc R . .
C4 C 0.3110(3) 0.5955(3) 0.41258(15) 0.1075(14) Uani 1 1 d . . .
H4 H 0.2726 0.5486 0.4273 0.129 Uiso 1 1 calc R . .
C5 C 0.3485(3) 0.5899(2) 0.36214(12) 0.0789(9) Uani 1 1 d . . .
H5 H 0.3379 0.5383 0.3436 0.095 Uiso 1 1 calc R . .
C6 C 0.40116(19) 0.65955(15) 0.33878(8) 0.0452(5) Uani 1 1 d . . .
C7 C 0.4439(2) 0.65543(16) 0.28403(8) 0.0492(6) Uani 1 1 d . . .
H7A H 0.5175 0.6821 0.2826 0.059 Uiso 1 1 calc R . .
H7B H 0.4515 0.5945 0.2738 0.059 Uiso 1 1 calc R . .
C8 C 0.38150(16) 0.78619(14) 0.23500(7) 0.0355(4) Uani 1 1 d . . .
C9 C 0.29132(16) 0.81068(13) 0.19357(7) 0.0346(4) Uani 1 1 d . . .
C10 C 0.22522(16) 0.72646(13) 0.18984(7) 0.0350(4) Uani 1 1 d . . .
C11 C 0.12922(17) 0.70561(15) 0.16321(8) 0.0426(5) Uani 1 1 d . . .
H11 H 0.0934 0.7471 0.1426 0.051 Uiso 1 1 calc R . .
C12 C 0.08692(18) 0.62137(16) 0.16781(9) 0.0482(6) Uani 1 1 d . . .
C13 C 0.1383(2) 0.55917(17) 0.19865(10) 0.0600(7) Uani 1 1 d . . .
H13 H 0.1081 0.5031 0.2012 0.072 Uiso 1 1 calc R . .
C14 C 0.2352(2) 0.58022(15) 0.22600(10) 0.0572(6) Uani 1 1 d . . .
H14 H 0.2709 0.5387 0.2467 0.069 Uiso 1 1 calc R . .
C15 C 0.27651(18) 0.66384(13) 0.22166(7) 0.0389(5) Uani 1 1 d . . .
C16 C 0.3676(2) 0.93416(14) 0.14985(8) 0.0439(5) Uani 1 1 d . . .
H16 H 0.441(2) 0.9488(15) 0.1639(9) 0.053 Uiso 1 1 calc . . .
C17 C 0.3577(3) 0.96685(17) 0.09354(9) 0.0603(6) Uani 1 1 d . . .
H17A H 0.2902 1.0013 0.0890 0.072 Uiso 1 1 calc R . .
H17B H 0.4218 1.0026 0.0843 0.072 Uiso 1 1 calc R . .
C18 C 0.3537(2) 0.88523(18) 0.06089(9) 0.0564(6) Uani 1 1 d . . .
H18 H 0.3074 0.8952 0.0300 0.068 Uiso 1 1 calc R . .
C19 C 0.2973(2) 0.82107(16) 0.09644(8) 0.0525(6) Uani 1 1 d . . .
H19A H 0.2177 0.8328 0.0990 0.063 Uiso 1 1 calc R . .
H19B H 0.3084 0.7613 0.0847 0.063 Uiso 1 1 calc R . .
C20 C 0.23065(16) 0.89324(14) 0.21052(8) 0.0374(5) Uani 1 1 d . . .
C21 C 0.14081(18) 0.88754(15) 0.25031(9) 0.0452(5) Uani 1 1 d . . .
C22 C 0.0982(3) 0.8218(2) 0.33123(11) 0.0873(10) Uani 1 1 d . . .
H22A H 0.0835 0.8747 0.3503 0.131 Uiso 1 1 calc R . .
H22B H 0.1288 0.7784 0.3542 0.131 Uiso 1 1 calc R . .
H22C H 0.0296 0.8004 0.3165 0.131 Uiso 1 1 calc R . .
C23 C 0.27726(18) 0.96222(14) 0.18733(8) 0.0415(5) Uani 1 1 d . . .
C24 C 0.2592(2) 1.05814(16) 0.19628(9) 0.0528(6) Uani 1 1 d . . .
C25 C 0.1715(4) 1.16731(19) 0.24506(16) 0.1052(13) Uani 1 1 d . . .
H25A H 0.2056 1.2020 0.2183 0.158 Uiso 1 1 calc R . .
H25B H 0.2046 1.1815 0.2780 0.158 Uiso 1 1 calc R . .
H25C H 0.0927 1.1795 0.2462 0.158 Uiso 1 1 calc R . .
C26 C 0.19117(19) 0.71829(15) 0.88880(9) 0.0461(5) Uani 1 1 d . . .
H26 H 0.1458 0.7525 0.9101 0.055 Uiso 1 1 calc R . .
C27 C 0.1522(2) 0.69189(16) 0.84097(10) 0.0575(6) Uani 1 1 d . . .
H27 H 0.0808 0.7083 0.8303 0.069 Uiso 1 1 calc R . .
C28 C 0.2173(2) 0.64173(17) 0.80905(10) 0.0597(7) Uani 1 1 d . . .
H28 H 0.1904 0.6239 0.7768 0.072 Uiso 1 1 calc R . .
C29 C 0.3228(2) 0.61775(18) 0.82482(10) 0.0638(7) Uani 1 1 d . . .
H29 H 0.3675 0.5838 0.8031 0.077 Uiso 1 1 calc R . .
C30 C 0.3627(2) 0.64391(17) 0.87305(10) 0.0580(6) Uani 1 1 d . . .
H30 H 0.4341 0.6273 0.8836 0.070 Uiso 1 1 calc R . .
C31 C 0.29665(17) 0.69474(13) 0.90557(8) 0.0400(5) Uani 1 1 d . . .
C32 C 0.3391(2) 0.72578(15) 0.95763(9) 0.0491(6) Uani 1 1 d . . .
H32A H 0.3982 0.7683 0.9521 0.059 Uiso 1 1 calc R . .
H32B H 0.2787 0.7550 0.9759 0.059 Uiso 1 1 calc R . .
C33 C 0.49299(18) 0.63747(14) 0.99750(8) 0.0396(5) Uani 1 1 d . . .
C34 C 0.50247(16) 0.55711(13) 1.03478(8) 0.0339(4) Uani 1 1 d . . .
C35 C 0.38063(16) 0.53059(14) 1.04070(8) 0.0369(5) Uani 1 1 d . . .
C36 C 0.33313(18) 0.45947(15) 1.06519(8) 0.0450(5) Uani 1 1 d . . .
H36 H 0.3768 0.4174 1.0817 0.054 Uiso 1 1 calc R . .
C37 C 0.2162(2) 0.45331(18) 1.06413(10) 0.0553(6) Uani 1 1 d . . .
C38 C 0.1511(2) 0.5141(2) 1.03956(10) 0.0617(7) Uani 1 1 d . . .
H38 H 0.0736 0.5079 1.0398 0.074 Uiso 1 1 calc R . .
C39 C 0.19874(19) 0.58455(19) 1.01439(10) 0.0551(6) Uani 1 1 d . . .
H39 H 0.1547 0.6262 0.9977 0.066 Uiso 1 1 calc R . .
C40 C 0.31417(17) 0.59138(15) 1.01462(8) 0.0393(5) Uani 1 1 d . . .
C41 C 0.67266(18) 0.54262(15) 1.08536(8) 0.0419(5) Uani 1 1 d . . .
H41 H 0.734(2) 0.5852(15) 1.0820(9) 0.050 Uiso 1 1 calc . . .
C42 C 0.6764(2) 0.49938(19) 1.13917(9) 0.0584(6) Uani 1 1 d . . .
H42A H 0.7042 0.4398 1.1368 0.070 Uiso 1 1 calc R . .
H42B H 0.7241 0.5323 1.1626 0.070 Uiso 1 1 calc R . .
C43 C 0.5555(2) 0.50038(14) 1.15792(8) 0.0467(5) Uani 1 1 d . . .
H43 H 0.5161 0.4485 1.1448 0.056 Uiso 1 1 calc R . .
C44 C 0.50813(19) 0.58181(14) 1.13291(8) 0.0429(5) Uani 1 1 d . . .
H44A H 0.4276 0.5769 1.1291 0.051 Uiso 1 1 calc R . .
H44B H 0.5248 0.6332 1.1538 0.051 Uiso 1 1 calc R . .
C45 C 0.57843(16) 0.48732(13) 1.01265(7) 0.0345(4) Uani 1 1 d . . .
C46 C 0.5419(2) 0.43371(19) 0.96656(9) 0.0518(6) Uani 1 1 d . A .
C47 C 0.5099(4) 0.4251(3) 0.87748(14) 0.0776(14) Uani 0.740(6) 1 d P A 1
H47A H 0.5519 0.3716 0.8749 0.116 Uiso 0.740(6) 1 calc PR A 1
H47B H 0.5200 0.4590 0.8464 0.116 Uiso 0.740(6) 1 calc PR A 1
H47C H 0.4320 0.4117 0.8818 0.116 Uiso 0.740(6) 1 calc PR A 1
C48 C 0.67301(17) 0.48130(13) 1.03976(8) 0.0370(5) Uani 1 1 d . . .
C49 C 0.77397(19) 0.42815(16) 1.02870(9) 0.0475(5) Uani 1 1 d . . .
C50 C 0.8556(3) 0.3215(2) 0.97393(13) 0.0786(9) Uani 1 1 d . . .
H50A H 0.9201 0.3582 0.9695 0.118 Uiso 1 1 calc R . .
H50B H 0.8398 0.2914 0.9419 0.118 Uiso 1 1 calc R . .
H50C H 0.8699 0.2793 1.0008 0.118 Uiso 1 1 calc R . .
C47' C 0.4888(14) 0.3270(9) 0.9192(5) 0.103(6) Uani 0.260(6) 1 d P A 2
H47D H 0.4316 0.3603 0.9020 0.154 Uiso 0.260(6) 1 calc PR A 2
H47E H 0.4664 0.2666 0.9211 0.154 Uiso 0.260(6) 1 calc PR A 2
H47F H 0.5575 0.3315 0.9000 0.154 Uiso 0.260(6) 1 calc PR A 2
Cl1 Cl -0.03401(6) 0.59286(5) 0.13394(3) 0.0716(2) Uani 1 1 d . . .
Cl2 Cl 0.15481(7) 0.36383(6) 1.09482(4) 0.0935(3) Uani 1 1 d . . .
N1 N 0.36999(14) 0.70024(12) 0.24680(6) 0.0392(4) Uani 1 1 d . . .
N2 N 0.35429(14) 0.83689(11) 0.14653(6) 0.0370(4) Uani 1 1 d . . .
N3 N 0.38193(14) 0.65465(12) 0.99006(7) 0.0420(4) Uani 1 1 d . . .
N4 N 0.56239(14) 0.58817(11) 1.08172(6) 0.0381(4) Uani 1 1 d . . .
O1 O 0.45312(12) 0.83523(10) 0.25224(5) 0.0457(4) Uani 1 1 d . . .
O2 O 0.46247(17) 0.85640(16) 0.04579(7) 0.0773(6) Uani 1 1 d . . .
H2A H 0.5001 0.8466 0.0718 0.116 Uiso 1 1 calc R . .
O3 O 0.04859(15) 0.91768(14) 0.24673(8) 0.0762(6) Uani 1 1 d . . .
O4 O 0.17750(13) 0.84002(12) 0.28995(6) 0.0562(4) Uani 1 1 d . . .
O5 O 0.3070(2) 1.11237(12) 0.17127(9) 0.0843(6) Uani 1 1 d . . .
O6 O 0.1888(2) 1.07501(11) 0.23397(8) 0.0741(5) Uani 1 1 d . . .
O7 O 0.57079(14) 0.67857(11) 0.97981(7) 0.0551(4) Uani 1 1 d . . .
O8 O 0.54389(19) 0.50510(11) 1.21265(6) 0.0653(5) Uani 1 1 d . . .
H8 H 0.5457 0.4555 1.2249 0.098 Uiso 1 1 calc R . .
O9 O 0.5053(2) 0.36097(14) 0.97125(8) 0.0789(6) Uani 1 1 d . . .
O10 O 0.54996(18) 0.47626(13) 0.92301(6) 0.0683(5) Uani 1 1 d . . .
O11 O 0.85890(15) 0.43486(17) 1.05262(9) 0.0872(7) Uani 1 1 d . . .
O12 O 0.76021(14) 0.37501(11) 0.98833(7) 0.0560(4) Uani 1 1 d . . .

loop_
_atom_site_aniso_label
_atom_site_aniso_U_11
_atom_site_aniso_U_22
_atom_site_aniso_U_33
_atom_site_aniso_U_23
_atom_site_aniso_U_13
_atom_site_aniso_U_12
C1 0.104(2) 0.0517(15) 0.0478(15) -0.0029(12) -0.0040(15) 0.0162(15)
C2 0.147(3) 0.098(3) 0.0450(17) -0.0089(17) -0.0061(19) 0.056(3)
C3 0.106(3) 0.164(4) 0.0460(18) 0.027(3) 0.0117(18) 0.049(3)
C4 0.097(3) 0.152(4) 0.074(2) 0.050(3) -0.006(2) -0.034(3)
C5 0.099(2) 0.0758(19) 0.0620(18) 0.0139(15) -0.0184(17) -0.0208(18)
C6 0.0492(13) 0.0461(12) 0.0404(11) 0.0041(10) -0.0074(10) 0.0145(10)
C7 0.0556(13) 0.0526(13) 0.0394(11) -0.0054(10) -0.0059(10) 0.0205(11)
C8 0.0335(10) 0.0440(12) 0.0288(10) -0.0051(9) 0.0050(8) 0.0025(9)
C9 0.0327(10) 0.0400(11) 0.0311(10) -0.0019(8) -0.0002(8) -0.0026(9)
C10 0.0346(10) 0.0388(11) 0.0315(10) -0.0040(8) 0.0048(9) -0.0022(9)
C11 0.0357(11) 0.0490(12) 0.0432(11) -0.0018(10) 0.0008(9) -0.0025(10)
C12 0.0419(12) 0.0552(14) 0.0476(13) -0.0102(11) 0.0033(10) -0.0138(11)
C13 0.0719(17) 0.0481(14) 0.0600(16) -0.0012(12) 0.0012(14) -0.0212(13)
C14 0.0771(17) 0.0423(13) 0.0522(14) 0.0023(11) -0.0077(13) -0.0032(12)
C15 0.0438(11) 0.0387(11) 0.0342(10) -0.0035(9) 0.0035(9) 0.0009(9)
C16 0.0454(12) 0.0447(12) 0.0417(12) 0.0032(10) -0.0049(10) -0.0103(10)
C17 0.0755(17) 0.0584(15) 0.0470(13) 0.0104(12) -0.0011(13) -0.0055(13)
C18 0.0565(15) 0.0740(17) 0.0388(12) 0.0098(12) -0.0085(11) -0.0056(13)
C19 0.0626(15) 0.0636(15) 0.0313(11) -0.0023(11) -0.0030(10) -0.0118(12)
C20 0.0327(10) 0.0410(11) 0.0385(11) -0.0047(9) -0.0082(9) 0.0006(9)
C21 0.0350(12) 0.0487(12) 0.0519(13) -0.0146(11) -0.0022(10) -0.0045(10)
C22 0.083(2) 0.117(3) 0.0614(17) -0.0074(18) 0.0340(16) -0.031(2)
C23 0.0433(12) 0.0415(12) 0.0398(11) -0.0028(9) -0.0123(9) -0.0023(10)
C24 0.0616(15) 0.0452(13) 0.0514(14) -0.0027(11) -0.0107(12) -0.0043(12)
C25 0.159(4) 0.0471(16) 0.109(3) -0.0186(17) 0.023(3) 0.015(2)
C26 0.0439(12) 0.0421(12) 0.0521(13) 0.0003(10) -0.0039(10) 0.0065(10)
C27 0.0581(15) 0.0514(14) 0.0629(15) 0.0031(12) -0.0211(13) 0.0030(12)
C28 0.0791(18) 0.0550(15) 0.0449(13) -0.0003(11) -0.0139(13) -0.0053(14)
C29 0.0698(18) 0.0669(16) 0.0547(15) -0.0119(13) 0.0107(13) 0.0016(14)
C30 0.0431(13) 0.0638(15) 0.0670(16) -0.0067(13) -0.0018(12) 0.0091(12)
C31 0.0404(11) 0.0346(10) 0.0450(11) 0.0040(9) -0.0034(9) 0.0042(9)
C32 0.0568(14) 0.0398(12) 0.0509(13) -0.0007(10) -0.0117(11) 0.0143(11)
C33 0.0399(11) 0.0409(11) 0.0379(11) 0.0002(9) -0.0024(9) 0.0034(10)
C34 0.0310(10) 0.0352(10) 0.0356(10) 0.0008(8) -0.0004(8) 0.0009(8)
C35 0.0298(10) 0.0448(12) 0.0362(10) -0.0069(9) 0.0001(8) -0.0007(9)
C36 0.0422(12) 0.0503(13) 0.0423(12) 0.0006(10) 0.0038(10) -0.0063(11)
C37 0.0433(13) 0.0705(17) 0.0522(13) -0.0084(12) 0.0144(11) -0.0159(13)
C38 0.0285(12) 0.094(2) 0.0628(15) -0.0175(15) 0.0046(11) -0.0060(13)
C39 0.0335(12) 0.0764(17) 0.0553(14) -0.0066(13) -0.0028(10) 0.0102(12)
C40 0.0337(10) 0.0485(12) 0.0357(10) -0.0088(9) -0.0027(8) 0.0057(9)
C41 0.0304(10) 0.0498(12) 0.0453(12) -0.0007(10) -0.0064(9) -0.0015(10)
C42 0.0540(14) 0.0771(17) 0.0441(13) -0.0028(12) -0.0116(11) 0.0186(13)
C43 0.0610(14) 0.0431(12) 0.0360(11) -0.0035(9) -0.0007(10) 0.0077(11)
C44 0.0468(12) 0.0429(11) 0.0389(11) -0.0060(10) -0.0019(9) 0.0069(10)
C45 0.0311(10) 0.0366(11) 0.0358(10) 0.0034(8) -0.0014(8) -0.0001(8)
C46 0.0386(12) 0.0708(18) 0.0461(13) -0.0091(12) -0.0029(10) 0.0167(12)
C47 0.089(3) 0.098(3) 0.046(2) -0.026(2) -0.0097(19) 0.000(2)
C48 0.0311(10) 0.0386(11) 0.0413(11) 0.0052(9) 0.0024(9) -0.0011(9)
C49 0.0346(12) 0.0562(14) 0.0518(13) 0.0090(11) 0.0045(10) 0.0044(10)
C50 0.0719(19) 0.0623(17) 0.102(2) -0.0016(16) 0.0284(17) 0.0256(15)
C47' 0.130(12) 0.082(9) 0.096(10) -0.054(8) -0.017(9) -0.033(8)
Cl1 0.0530(4) 0.0844(5) 0.0775(4) -0.0131(4) -0.0053(3) -0.0291(3)
Cl2 0.0724(5) 0.0993(6) 0.1087(6) 0.0109(5) 0.0309(5) -0.0358(4)
N1 0.0428(9) 0.0426(10) 0.0323(9) -0.0023(8) -0.0030(7) 0.0058(8)
N2 0.0355(9) 0.0430(9) 0.0326(8) 0.0018(7) -0.0015(7) -0.0045(7)
N3 0.0390(9) 0.0439(10) 0.0432(9) 0.0036(8) -0.0085(8) 0.0089(8)
N4 0.0361(9) 0.0383(9) 0.0400(9) -0.0025(7) -0.0058(7) 0.0017(7)
O1 0.0394(8) 0.0551(9) 0.0426(8) -0.0033(7) -0.0061(7) -0.0077(7)
O2 0.0646(12) 0.1116(16) 0.0556(10) 0.0058(11) 0.0133(9) 0.0045(12)
O3 0.0375(9) 0.0973(15) 0.0939(14) -0.0139(12) 0.0017(9) 0.0146(10)
O4 0.0506(9) 0.0719(11) 0.0460(9) -0.0020(9) 0.0136(8) -0.0035(9)
O5 0.1033(16) 0.0462(10) 0.1032(16) 0.0036(11) 0.0146(13) -0.0126(11)
O6 0.1083(15) 0.0452(10) 0.0688(12) -0.0072(9) 0.0147(11) 0.0059(10)
O7 0.0446(9) 0.0556(10) 0.0651(10) 0.0189(8) 0.0037(8) -0.0043(8)
O8 0.1024(14) 0.0567(10) 0.0367(8) 0.0001(7) 0.0036(9) 0.0226(11)
O9 0.1016(16) 0.0619(12) 0.0734(13) -0.0144(10) -0.0117(11) -0.0210(12)
O10 0.0840(13) 0.0792(12) 0.0418(9) -0.0059(9) -0.0071(9) 0.0052(11)
O11 0.0391(10) 0.1252(19) 0.0973(15) -0.0259(13) -0.0199(10) 0.0282(11)
O12 0.0473(9) 0.0546(10) 0.0660(10) -0.0049(8) 0.0070(8) 0.0122(8)

loop_
_atom_type_symbol
_atom_type_description
_atom_type_scat_dispersion_real
_atom_type_scat_dispersion_imag
_atom_type_scat_source
C C 0.0033 0.0016 'International Tables Vol C Tables 4.2.6.8 and 6.1.1.4'
H H 0.0000 0.0000 'International Tables Vol C Tables 4.2.6.8 and 6.1.1.4'
N N 0.0061 0.0033 'International Tables Vol C Tables 4.2.6.8 and 6.1.1.4'
O O 0.0106 0.0060 'International Tables Vol C Tables 4.2.6.8 and 6.1.1.4'
Cl Cl 0.1484 0.1585 'International Tables Vol C Tables 4.2.6.8 and 6.1.1.4'

loop_
_geom_angle_atom_site_label_1
_geom_angle_atom_site_label_2
_geom_angle_atom_site_label_3
_geom_angle
C6 C1 C2 120.4(3)
C6 C1 H1 119.8
C2 C1 H1 119.8
C3 C2 C1 120.8(4)
C3 C2 H2 119.6
C1 C2 H2 119.6
C2 C3 C4 119.6(3)
C2 C3 H3 120.2
C4 C3 H3 120.2
C3 C4 C5 120.3(4)
C3 C4 H4 119.9
C5 C4 H4 119.9
C6 C5 C4 121.0(3)
C6 C5 H5 119.5
C4 C5 H5 119.5
C5 C6 C1 117.9(2)
C5 C6 C7 122.3(2)
C1 C6 C7 119.7(2)
N1 C7 C6 112.82(17)
N1 C7 H7A 109.0
C6 C7 H7A 109.0
N1 C7 H7B 109.0
C6 C7 H7B 109.0
H7A C7 H7B 107.8
O1 C8 N1 125.72(19)
O1 C8 C9 125.86(19)
N1 C8 C9 108.35(16)
N2 C9 C10 116.33(16)
N2 C9 C20 104.70(16)
C10 C9 C20 118.30(16)
N2 C9 C8 105.77(14)
C10 C9 C8 101.59(16)
C20 C9 C8 109.42(15)
C11 C10 C15 119.97(19)
C11 C10 C9 131.69(19)
C15 C10 C9 108.31(17)
C10 C11 C12 118.5(2)
C10 C11 H11 120.8
C12 C11 H11 120.8
C13 C12 C11 121.6(2)
C13 C12 Cl1 118.96(18)
C11 C12 Cl1 119.42(19)
C12 C13 C14 120.1(2)
C12 C13 H13 120.0
C14 C13 H13 120.0
C15 C14 C13 118.2(2)
C15 C14 H14 120.9
C13 C14 H14 120.9
C14 C15 C10 121.6(2)
C14 C15 N1 128.0(2)
C10 C15 N1 110.34(18)
N2 C16 C23 103.99(17)
N2 C16 C17 105.07(17)
C23 C16 C17 117.1(2)
N2 C16 H16 110.1(14)
C23 C16 H16 110.1(14)
C17 C16 H16 110.1(14)
C18 C17 C16 105.11(19)
C18 C17 H17A 110.7
C16 C17 H17A 110.7
C18 C17 H17B 110.7
C16 C17 H17B 110.7
H17A C17 H17B 108.8
O2 C18 C19 112.0(2)
O2 C18 C17 112.2(2)
C19 C18 C17 102.38(19)
O2 C18 H18 110.0
C19 C18 H18 110.0
C17 C18 H18 110.0
N2 C19 C18 102.60(18)
N2 C19 H19A 111.2
C18 C19 H19A 111.2
N2 C19 H19B 111.2
C18 C19 H19B 111.2
H19A C19 H19B 109.2
C23 C20 C21 131.1(2)
C23 C20 C9 109.10(17)
C21 C20 C9 119.65(18)
O3 C21 O4 125.0(2)
O3 C21 C20 126.1(2)
O4 C21 C20 108.83(18)
O4 C22 H22A 109.5
O4 C22 H22B 109.5
H22A C22 H22B 109.5
O4 C22 H22C 109.5
H22A C22 H22C 109.5
H22B C22 H22C 109.5
C20 C23 C24 130.0(2)
C20 C23 C16 111.18(19)
C24 C23 C16 118.6(2)
O5 C24 O6 124.8(2)
O5 C24 C23 121.7(2)
O6 C24 C23 113.5(2)
O6 C25 H25A 109.5
O6 C25 H25B 109.5
H25A C25 H25B 109.5
O6 C25 H25C 109.5
H25A C25 H25C 109.5
H25B C25 H25C 109.5
C27 C26 C31 120.9(2)
C27 C26 H26 119.6
C31 C26 H26 119.6
C28 C27 C26 120.5(2)
C28 C27 H27 119.7
C26 C27 H27 119.7
C27 C28 C29 119.6(2)
C27 C28 H28 120.2
C29 C28 H28 120.2
C28 C29 C30 120.2(2)
C28 C29 H29 119.9
C30 C29 H29 119.9
C31 C30 C29 120.3(2)
C31 C30 H30 119.9
C29 C30 H30 119.9
C26 C31 C30 118.5(2)
C26 C31 C32 120.2(2)
C30 C31 C32 121.30(19)
N3 C32 C31 113.05(18)
N3 C32 H32A 109.0
C31 C32 H32A 109.0
N3 C32 H32B 109.0
C31 C32 H32B 109.0
H32A C32 H32B 107.8
O7 C33 N3 126.46(19)
O7 C33 C34 125.60(18)
N3 C33 C34 107.90(17)
N4 C34 C45 104.00(15)
N4 C34 C35 117.83(16)
C45 C34 C35 115.23(17)
N4 C34 C33 106.54(15)
C45 C34 C33 111.45(16)
C35 C34 C33 101.61(16)
C36 C35 C40 120.64(19)
C36 C35 C34 130.61(19)
C40 C35 C34 108.72(18)
C35 C36 C37 117.1(2)
C35 C36 H36 121.5
C37 C36 H36 121.5
C38 C37 C36 122.1(2)
C38 C37 Cl2 120.18(19)
C36 C37 Cl2 117.7(2)
C37 C38 C39 120.8(2)
C37 C38 H38 119.6
C39 C38 H38 119.6
C38 C39 C40 118.0(2)
C38 C39 H39 121.0
C40 C39 H39 121.0
C39 C40 C35 121.4(2)
C39 C40 N3 128.5(2)
C35 C40 N3 110.12(17)
N4 C41 C48 104.10(16)
N4 C41 C42 106.40(18)
C48 C41 C42 115.94(19)
N4 C41 H41 110.0(14)
C48 C41 H41 110.0(14)
C42 C41 H41 110.0(14)
C43 C42 C41 104.72(18)
C43 C42 H42A 110.8
C41 C42 H42A 110.8
C43 C42 H42B 110.8
C41 C42 H42B 110.8
H42A C42 H42B 108.9
O8 C43 C44 110.20(17)
O8 C43 C42 114.1(2)
C44 C43 C42 103.22(19)
O8 C43 H43 109.7
C44 C43 H43 109.7
C42 C43 H43 109.7
N4 C44 C43 105.71(17)
N4 C44 H44A 110.6
C43 C44 H44A 110.6
N4 C44 H44B 110.6
C43 C44 H44B 110.6
H44A C44 H44B 108.7
C48 C45 C46 128.41(19)
C48 C45 C34 111.20(18)
C46 C45 C34 120.37(17)
O9 C46 O10 125.2(2)
O9 C46 C45 122.0(2)
O10 C46 C45 112.7(2)
O10 C47 H47A 109.5
O10 C47 H47B 109.5
O10 C47 H47C 109.5
C45 C48 C49 129.0(2)
C45 C48 C41 111.35(18)
C49 C48 C41 119.58(19)
O11 C49 O12 124.2(2)
O11 C49 C48 123.2(2)
O12 C49 C48 112.55(19)
O12 C50 H50A 109.5
O12 C50 H50B 109.5
H50A C50 H50B 109.5
O12 C50 H50C 109.5
H50A C50 H50C 109.5
H50B C50 H50C 109.5
O9 C47' H47D 109.5
O9 C47' H47E 109.5
H47D C47' H47E 109.5
O9 C47' H47F 109.5
H47D C47' H47F 109.5
H47E C47' H47F 109.5
C8 N1 C15 111.14(16)
C8 N1 C7 122.37(18)
C15 N1 C7 126.38(18)
C19 N2 C9 115.77(15)
C19 N2 C16 105.14(17)
C9 N2 C16 105.99(15)
C33 N3 C40 111.35(17)
C33 N3 C32 124.24(19)
C40 N3 C32 124.27(18)
C44 N4 C34 119.69(16)
C44 N4 C41 107.59(15)
C34 N4 C41 109.21(15)
C18 O2 H2A 109.5
C21 O4 C22 116.8(2)
C24 O6 C25 115.3(2)
C43 O8 H8 109.5
C46 O9 C47' 106.7(6)
C46 O10 C47 113.2(3)
C49 O12 C50 116.5(2)

loop_
_geom_bond_atom_site_label_1
_geom_bond_atom_site_label_2
_geom_bond_distance
C1 C6 1.374(4)
C1 C2 1.390(4)
C1 H1 0.9300
C2 C3 1.337(6)
C2 H2 0.9300
C3 C4 1.365(6)
C3 H3 0.9300
C4 C5 1.375(5)
C4 H4 0.9300
C5 C6 1.372(4)
C5 H5 0.9300
C6 C7 1.499(3)
C7 N1 1.471(3)
C7 H7A 0.9700
C7 H7B 0.9700
C8 O1 1.220(2)
C8 N1 1.352(3)
C8 C9 1.560(3)
C9 N2 1.480(2)
C9 C10 1.511(3)
C9 C20 1.517(3)
C10 C11 1.373(3)
C10 C15 1.399(3)
C11 C12 1.385(3)
C11 H11 0.9300
C12 C13 1.380(4)
C12 Cl1 1.742(2)
C13 C14 1.392(4)
C13 H13 0.9300
C14 C15 1.372(3)
C14 H14 0.9300
C15 N1 1.405(3)
C16 N2 1.494(3)
C16 C23 1.509(3)
C16 C17 1.536(3)
C16 H16 0.98(3)
C17 C18 1.502(4)
C17 H17A 0.9700
C17 H17B 0.9700
C18 O2 1.426(3)
C18 C19 1.499(3)
C18 H18 0.9800
C19 N2 1.477(3)
C19 H19A 0.9700
C19 H19B 0.9700
C20 C23 1.331(3)
C20 C21 1.486(3)
C21 O3 1.197(3)
C21 O4 1.325(3)
C22 O4 1.450(3)
C22 H22A 0.9600
C22 H22B 0.9600
C22 H22C 0.9600
C23 C24 1.496(3)
C24 O5 1.194(3)
C24 O6 1.309(3)
C25 O6 1.451(3)
C25 H25A 0.9600
C25 H25B 0.9600
C25 H25C 0.9600
C26 C27 1.376(3)
C26 C31 1.380(3)
C26 H26 0.9300
C27 C28 1.366(4)
C27 H27 0.9300
C28 C29 1.373(4)
C28 H28 0.9300
C29 C30 1.388(4)
C29 H29 0.9300
C30 C31 1.387(3)
C30 H30 0.9300
C31 C32 1.508(3)
C32 N3 1.461(3)
C32 H32A 0.9700
C32 H32B 0.9700
C33 O7 1.210(3)
C33 N3 1.366(3)
C33 C34 1.560(3)
C34 N4 1.481(3)
C34 C45 1.510(3)
C34 C35 1.519(3)
C35 C36 1.376(3)
C35 C40 1.393(3)
C36 C37 1.400(3)
C36 H36 0.9300
C37 C38 1.366(4)
C37 Cl2 1.739(3)
C38 C39 1.377(4)
C38 H38 0.9300
C39 C40 1.383(3)
C39 H39 0.9300
C40 N3 1.409(3)
C41 N4 1.492(3)
C41 C48 1.500(3)
C41 C42 1.533(3)
C41 H41 0.98(3)
C42 C43 1.523(4)
C42 H42A 0.9700
C42 H42B 0.9700
C43 O8 1.416(3)
C43 C44 1.508(3)
C43 H43 0.9800
C44 N4 1.471(3)
C44 H44A 0.9700
C44 H44B 0.9700
C45 C48 1.331(3)
C45 C46 1.505(3)
C46 O9 1.198(3)
C46 O10 1.298(3)
C47 O10 1.486(4)
C47 H47A 0.9600
C47 H47B 0.9600
C47 H47C 0.9600
C48 C49 1.481(3)
C49 O11 1.191(3)
C49 O12 1.327(3)
C50 O12 1.450(3)
C50 H50A 0.9600
C50 H50B 0.9600
C50 H50C 0.9600
C47' O9 1.449(12)
C47' H47D 0.9600
C47' H47E 0.9600
C47' H47F 0.9600
O2 H2A 0.8200
O8 H8 0.8200

loop_
_geom_hbond_atom_site_label_D
_geom_hbond_atom_site_label_H
_geom_hbond_atom_site_label_A
_geom_hbond_distance_DH
_geom_hbond_distance_HA
_geom_hbond_distance_DA
_geom_hbond_angle_DHA
_geom_hbond_site_symmetry_A
O8 H8 O1 0.82 1.93 2.744(2) 175.0 3_646
